data_7234730
loop_
_publ_author_name
'Yan Jiao'
'Ming Li'
'Ning Wang'
'Tao Lu'
'Liang Zhou'
'Yan Huang'
'Zhiyun Lu'
'Daibing Luo'
'Xuemei Pu'

_publ_section_title
;
 A facile color-tuning strategy for constructing a library of Ir(iii)
 complexes with fine-tuned phosphorescence from bluish green to red using
 a synergetic substituent effect of -OCH3 and -CN at only the C-ring of
 C/\N ligand
;
_journal_name_full 'Journal of Materials Chemistry C'
_journal_page_first 4269
_journal_page_last 4277
_journal_paper_doi 10.1039/C6TC00153J
_journal_volume 4
_journal_year 2016
_chemical_formula_moiety 'C47 H35 Ir N6 O4'
_chemical_formula_sum 'C47 H35 Ir N6 O4'
_chemical_formula_weight 940.01
_space_group_crystal_system tetragonal
_space_group_IT_number 92
_space_group_name_Hall 'P 4abw 2nw'
_space_group_name_H-M_alt 'P 41 21 2'
_atom_sites_solution_hydrogens geom
_atom_sites_solution_primary direct
_cell_angle_alpha 90
_cell_angle_beta 90
_cell_angle_gamma 90
_cell_formula_units_Z 4
_cell_length_a 13.1742(3)
_cell_length_b 13.1742(3)
_cell_length_c 28.3375(8)
_cell_measurement_reflns_used 8185
_cell_measurement_temperature 143.05(10)
_cell_measurement_theta_max 27.4650
_cell_measurement_theta_min 3.4480
_cell_volume 4918.2(2)
_computing_cell_refinement
;
CrysAlisPro, Agilent Technologies,
Version 1.171.36.28 (release 01-02-2013 CrysAlis171 .NET)
(compiled Feb  1 2013,16:14:44)
;
_computing_data_collection
;
CrysAlisPro, Agilent Technologies,
Version 1.171.36.28 (release 01-02-2013 CrysAlis171 .NET)
(compiled Feb  1 2013,16:14:44)
;
_computing_data_reduction
;
CrysAlisPro, Agilent Technologies,
Version 1.171.36.28 (release 01-02-2013 CrysAlis171 .NET)
(compiled Feb  1 2013,16:14:44)
;
_computing_molecular_graphics 'Olex2 (Dolomanov et al., 2009)'
_computing_publication_material 'Olex2 (Dolomanov et al., 2009)'
_computing_structure_refinement 'ShelXL (Sheldrick, 2008)'
_computing_structure_solution 'ShelXS (Sheldrick, 2008)'
_diffrn_ambient_temperature 143.05(10)
_diffrn_detector_area_resol_mean 16.0874
_diffrn_measured_fraction_theta_full 0.990
_diffrn_measured_fraction_theta_max 0.990
_diffrn_measurement_details
;
#__ type_ start__ end____ width___ exp.time_
  1 omega  -57.00  -24.60   0.6000    4.0000
omega____ theta____ kappa____ phi______ frames
    -      -17.3611  162.0000  161.0000 54

#__ type_ start__ end____ width___ exp.time_
  2 omega  -41.00  -15.80   0.6000    4.0000
omega____ theta____ kappa____ phi______ frames
    -      -17.3611  117.0000   11.0000 42

#__ type_ start__ end____ width___ exp.time_
  3 omega   30.00   68.40   0.6000    4.0000
omega____ theta____ kappa____ phi______ frames
    -       19.1580 -117.0000  -76.0000 64

#__ type_ start__ end____ width___ exp.time_
  4 omega   33.00   58.20   0.6000    4.0000
omega____ theta____ kappa____ phi______ frames
    -       19.1580 -162.0000  133.0000 42

#__ type_ start__ end____ width___ exp.time_
  5 omega  -89.00  -35.60   0.6000    4.0000
omega____ theta____ kappa____ phi______ frames
    -      -17.3611 -178.0000   30.0000 89

#__ type_ start__ end____ width___ exp.time_
  6 omega  -23.00   22.00   0.6000    4.0000
omega____ theta____ kappa____ phi______ frames
    -      -17.3611  -99.0000  120.0000 75
;
_diffrn_measurement_device_type 'Xcalibur, Eos'
_diffrn_measurement_method '\w scans'
_diffrn_orient_matrix_UB_11 0.0285259000
_diffrn_orient_matrix_UB_12 -0.0078970000
_diffrn_orient_matrix_UB_13 -0.0209202000
_diffrn_orient_matrix_UB_21 0.0456517000
_diffrn_orient_matrix_UB_22 0.0022983000
_diffrn_orient_matrix_UB_23 0.0132535000
_diffrn_orient_matrix_UB_31 -0.0022379000
_diffrn_orient_matrix_UB_32 -0.0531594000
_diffrn_orient_matrix_UB_33 0.0036677000
_diffrn_radiation_monochromator graphite
_diffrn_radiation_type MoK\a
_diffrn_radiation_wavelength 0.71073
_diffrn_reflns_av_R_equivalents 0.0599
_diffrn_reflns_av_unetI/netI 0.0598
_diffrn_reflns_Laue_measured_fraction_full 0.990
_diffrn_reflns_Laue_measured_fraction_max 0.990
_diffrn_reflns_limit_h_max 14
_diffrn_reflns_limit_h_min -16
_diffrn_reflns_limit_k_max 16
_diffrn_reflns_limit_k_min -16
_diffrn_reflns_limit_l_max 35
_diffrn_reflns_limit_l_min -32
_diffrn_reflns_number 20399
_diffrn_reflns_point_group_measured_fraction_full 0.994
_diffrn_reflns_point_group_measured_fraction_max 0.994
_diffrn_reflns_theta_full 26.000
_diffrn_reflns_theta_max 26.371
_diffrn_reflns_theta_min 3.175
_diffrn_source 'Enhance (Mo) X-ray Source'
_exptl_absorpt_coefficient_mu 2.758
_exptl_absorpt_correction_T_max 1.00000
_exptl_absorpt_correction_T_min 0.91258
_exptl_absorpt_correction_type multi-scan
_exptl_absorpt_process_details
;
CrysAlisPro, Agilent Technologies,
Version 1.171.36.28 (release 01-02-2013 CrysAlis171 .NET)
(compiled Feb  1 2013,16:14:44)
Empirical absorption correction using spherical harmonics,
 implemented in SCALE3 ABSPACK scaling algorithm.
;
_exptl_crystal_density_diffrn 1.269
_exptl_crystal_F_000 1872
_exptl_crystal_size_max 0.3
_exptl_crystal_size_mid 0.2
_exptl_crystal_size_min 0.2
_refine_diff_density_max 1.551
_refine_diff_density_min -2.854
_refine_diff_density_rms 0.144
_refine_ls_abs_structure_details
;
 Flack x determined using 1832 quotients [(I+)-(I-)]/[(I+)+(I-)]
 (Parsons and Flack (2004), Acta Cryst. A60, s61).
;
_refine_ls_abs_structure_Flack 0.036(7)
_refine_ls_extinction_coef .
_refine_ls_extinction_method none
_refine_ls_goodness_of_fit_ref 1.173
_refine_ls_hydrogen_treatment constr
_refine_ls_matrix_type full
_refine_ls_number_parameters 223
_refine_ls_number_reflns 5010
_refine_ls_number_restraints 0
_refine_ls_restrained_S_all 1.173
_refine_ls_R_factor_all 0.0640
_refine_ls_R_factor_gt 0.0597
_refine_ls_shift/su_max 0.000
_refine_ls_shift/su_mean 0.000
_refine_ls_structure_factor_coef Fsqd
_refine_ls_weighting_details
;
 w=1/[\s^2^(Fo^2^)+(0.0291P)^2^+31.1132P]
 where P=(Fo^2^+2Fc^2^)/3
;
_refine_ls_weighting_scheme calc
_refine_ls_wR_factor_gt 0.1261
_refine_ls_wR_factor_ref 0.1279
_reflns_Friedel_coverage 0.716
_reflns_Friedel_fraction_full 0.999
_reflns_Friedel_fraction_max 0.999
_reflns_number_gt 4686
_reflns_number_total 5010
_reflns_threshold_expression 'I > 2\s(I)'
_cod_data_source_file J-Mater-Chem-C-2016-4-4269.cif
_cod_data_source_block 131224_s2_lm
_cod_original_cell_volume 4918.3(2)
_cod_database_code 7234730
_chemical_oxdiff_formula c12h12n1o5ir1
_shelx_space_group_comment
;
The symmetry employed for this shelxl refinement is uniquely defined
by the following loop, which should always be used as a source of
symmetry information in preference to the above space-group names.
They are only intended as comments.
;
_shelx_estimated_absorpt_t_max 0.608
_shelx_estimated_absorpt_t_min 0.492
_reflns_odcompleteness_completeness 99.36
_reflns_odcompleteness_iscentric 1
_reflns_odcompleteness_theta 26.32
_olex2_refinement_description
;
1. Fixed Uiso
 At 1.2 times of:
  All C(H) groups
 At 1.5 times of:
  All C(H,H,H) groups
2. Uiso/Uaniso restraints and constraints
Uanis(C9) = Uanis(C10)
Uanis(C16) = Uanis(C17) = Uanis(C18) = Uanis(C19) = Uanis(C5)
Uanis(C23) = Uanis(C24)
Uanis(O2) = Uanis(O1)
3.a Aromatic/amide H refined with riding coordinates:
 C2(H2), C3(H3), C4(H4), C5(H5), C10(H10), C13(H13), C15(H15), C16(H16),
 C17(H17), C18(H18), C19(H19), C23(H23)
3.b Idealised Me refined as rotating group:
 C21(H21a,H21b,H21c), C24(H24a,H24b,H24c)
;

loop_
_space_group_symop_operation_xyz
'x, y, z'
'-y+1/2, x+1/2, z+1/4'
'x+1/2, -y+1/2, -z+3/4'
'-x, -y, z+1/2'
'-y, -x, -z+1/2'
'y, x, -z'
'y+1/2, -x+1/2, z+3/4'
'-x+1/2, y+1/2, -z+1/4'

loop_
_atom_site_label
_atom_site_type_symbol
_atom_site_fract_x
_atom_site_fract_y
_atom_site_fract_z
_atom_site_U_iso_or_equiv
_atom_site_adp_type
_atom_site_occupancy
_atom_site_site_symmetry_order
_atom_site_calc_flag
_atom_site_refinement_flags_posn
_atom_site_refinement_flags_adp
_atom_site_refinement_flags_occupancy
_atom_site_disorder_assembly
_atom_site_disorder_group
C1 C 0.3725(9) 0.4847(10) 0.6046(4) 0.029(3) Uani 1 1 d . . . . .
C2 C 0.3586(9) 0.5904(10) 0.5993(4) 0.035(3) Uani 1 1 d . . . . .
H2 H 0.3505 0.6204 0.5690 0.042 Uiso 1 1 calc R . . . .
C3 C 0.3574(11) 0.6480(10) 0.6397(4) 0.042(3) Uani 1 1 d . . . . .
H3 H 0.3508 0.7196 0.6371 0.050 Uiso 1 1 calc R . . . .
C4 C 0.3656(11) 0.6043(12) 0.6843(4) 0.052(4) Uani 1 1 d . . . . .
H4 H 0.3635 0.6468 0.7114 0.062 Uiso 1 1 calc R . . . .
C5 C 0.3765(17) 0.5026(13) 0.6901(6) 0.070(3) Uani 1 1 d . . . . .
H5 H 0.3814 0.4726 0.7205 0.084 Uiso 1 1 calc R . . . .
C6 C 0.3800(11) 0.4439(9) 0.6487(4) 0.035(3) Uani 1 1 d . . . . .
C7 C 0.3901(11) 0.3186(9) 0.5956(4) 0.030(3) Uani 1 1 d . . . . .
C8 C 0.3927(10) 0.2276(9) 0.5670(4) 0.030(3) Uani 1 1 d . . . . .
C9 C 0.3914(10) 0.2515(9) 0.5179(4) 0.0279(17) Uani 1 1 d . . . . .
C10 C 0.3898(10) 0.1643(8) 0.4876(3) 0.0279(17) Uani 1 1 d . . . . .
H10 H 0.3872 0.1742 0.4545 0.033 Uiso 1 1 calc R . . . .
C11 C 0.3919(12) 0.0683(9) 0.5048(5) 0.042(3) Uani 1 1 d . . . . .
C12 C 0.3906(12) 0.0498(9) 0.5537(4) 0.034(3) Uani 1 1 d . . . . .
C13 C 0.3926(11) 0.1312(8) 0.5847(4) 0.032(3) Uani 1 1 d . . . . .
H13 H 0.3939 0.1201 0.6178 0.038 Uiso 1 1 calc R . . . .
C14 C 0.4144(12) 0.2691(9) 0.6804(4) 0.039(3) Uani 1 1 d . . . . .
C15 C 0.3372(15) 0.2400(13) 0.7109(5) 0.062(5) Uani 1 1 d . . . . .
H15 H 0.2696 0.2642 0.7077 0.074 Uiso 1 1 calc R . . . .
C16 C 0.3666(15) 0.1715(12) 0.7471(6) 0.070(3) Uani 1 1 d . . . . .
H16 H 0.3163 0.1450 0.7677 0.084 Uiso 1 1 calc R . . . .
C17 C 0.4649(15) 0.1432(12) 0.7529(7) 0.070(3) Uani 1 1 d . . . . .
H17 H 0.4816 0.1014 0.7790 0.084 Uiso 1 1 calc R . . . .
C18 C 0.5355(17) 0.1700(14) 0.7250(6) 0.070(3) Uani 1 1 d . . . . .
H18 H 0.6025 0.1454 0.7296 0.084 Uiso 1 1 calc R . . . .
C19 C 0.5137(17) 0.2377(14) 0.6862(6) 0.070(3) Uani 1 1 d . . . . .
H19 H 0.5658 0.2598 0.6655 0.084 Uiso 1 1 calc R . . . .
C20 C 0.3839(16) -0.0522(11) 0.5707(5) 0.051(4) Uani 1 1 d . . . . .
C21 C 0.4004(17) -0.0098(13) 0.4283(5) 0.064(5) Uani 1 1 d . . . . .
H21A H 0.4058 -0.0773 0.4140 0.095 Uiso 1 1 calc GR . . . .
H21B H 0.4609 0.0301 0.4204 0.095 Uiso 1 1 calc GR . . . .
H21C H 0.3399 0.0246 0.4161 0.095 Uiso 1 1 calc GR . . . .
C22 C 0.6097(13) 0.4784(13) 0.5118(5) 0.056(4) Uani 1 1 d . . . . .
C23 C 0.5754(11) 0.5754(11) 0.5000 0.076(5) Uani 1 2 d S T P . .
H23 H 0.6264 0.6264 0.5000 0.091 Uiso 1 2 calc RS T P . .
C24 C 0.7199(12) 0.4613(12) 0.5226(8) 0.076(5) Uani 1 1 d . . . . .
H24A H 0.7599 0.5184 0.5106 0.114 Uiso 1 1 calc GR . . . .
H24B H 0.7427 0.3983 0.5075 0.114 Uiso 1 1 calc GR . . . .
H24C H 0.7292 0.4559 0.5569 0.114 Uiso 1 1 calc GR . . . .
Ir1 Ir 0.39526(3) 0.39526(3) 0.5000 0.02539(17) Uani 1 2 d S T P . .
N1 N 0.3785(7) 0.4082(7) 0.5718(3) 0.026(2) Uani 1 1 d . . . . .
N2 N 0.3929(9) 0.3393(7) 0.6432(3) 0.032(2) Uani 1 1 d . . . . .
N3 N 0.3837(16) -0.1349(9) 0.5838(4) 0.076(5) Uani 1 1 d . . . . .
O1 O 0.5540(6) 0.4004(7) 0.5143(3) 0.0374(15) Uani 1 1 d . . . . .
O2 O 0.3924(8) -0.0200(6) 0.4801(3) 0.0374(15) Uani 1 1 d . . . . .

loop_
_atom_site_aniso_label
_atom_site_aniso_U_11
_atom_site_aniso_U_22
_atom_site_aniso_U_33
_atom_site_aniso_U_23
_atom_site_aniso_U_13
_atom_site_aniso_U_12
C1 0.026(7) 0.033(7) 0.029(6) 0.015(5) 0.001(5) -0.002(5)
C2 0.039(7) 0.042(8) 0.024(6) 0.006(5) -0.002(5) -0.003(5)
C3 0.064(11) 0.023(7) 0.039(7) 0.001(6) 0.008(7) 0.002(5)
C4 0.078(11) 0.046(8) 0.030(6) -0.008(7) 0.010(6) 0.003(8)
C5 0.110(8) 0.056(5) 0.045(4) 0.013(4) -0.012(5) 0.000(5)
C6 0.050(9) 0.029(7) 0.025(6) -0.001(5) 0.001(6) -0.002(6)
C7 0.035(6) 0.035(6) 0.019(5) 0.010(5) -0.012(6) -0.001(6)
C8 0.026(6) 0.036(7) 0.029(6) 0.002(5) -0.010(6) -0.018(6)
C9 0.029(4) 0.033(5) 0.022(4) -0.006(3) -0.003(4) -0.013(4)
C10 0.029(4) 0.033(5) 0.022(4) -0.006(3) -0.003(4) -0.013(4)
C11 0.061(8) 0.031(6) 0.035(7) 0.000(5) -0.001(9) -0.020(6)
C12 0.044(7) 0.027(6) 0.031(6) 0.009(5) -0.008(6) -0.018(6)
C13 0.042(7) 0.028(7) 0.025(6) 0.005(4) 0.003(6) -0.009(6)
C14 0.068(11) 0.024(6) 0.024(6) 0.013(5) -0.010(6) 0.007(6)
C15 0.086(13) 0.059(11) 0.040(9) 0.016(8) -0.006(8) -0.024(9)
C16 0.110(8) 0.056(5) 0.045(4) 0.013(4) -0.012(5) 0.000(5)
C17 0.110(8) 0.056(5) 0.045(4) 0.013(4) -0.012(5) 0.000(5)
C18 0.110(8) 0.056(5) 0.045(4) 0.013(4) -0.012(5) 0.000(5)
C19 0.110(8) 0.056(5) 0.045(4) 0.013(4) -0.012(5) 0.000(5)
C20 0.089(13) 0.035(9) 0.029(7) 0.001(6) -0.012(8) -0.016(9)
C21 0.094(14) 0.065(11) 0.032(7) -0.008(7) 0.000(9) -0.027(11)
C22 0.041(8) 0.079(11) 0.049(9) -0.018(8) 0.013(8) -0.012(9)
C23 0.045(5) 0.045(5) 0.138(14) -0.020(7) 0.020(7) -0.011(6)
C24 0.045(5) 0.045(5) 0.138(14) -0.020(7) 0.020(7) -0.011(6)
Ir1 0.0277(2) 0.0277(2) 0.0208(3) 0.0066(2) -0.0066(2) -0.0089(3)
N1 0.025(5) 0.034(6) 0.019(4) 0.007(4) 0.003(4) -0.002(4)
N2 0.049(6) 0.023(5) 0.023(5) 0.008(4) -0.002(5) -0.001(5)
N3 0.157(16) 0.029(7) 0.042(7) 0.012(5) -0.027(9) -0.018(9)
O1 0.036(3) 0.028(3) 0.048(4) 0.001(3) -0.006(3) -0.014(3)
O2 0.036(3) 0.028(3) 0.048(4) 0.001(3) -0.006(3) -0.014(3)

loop_
_atom_type_symbol
_atom_type_description
_atom_type_scat_dispersion_real
_atom_type_scat_dispersion_imag
_atom_type_scat_source
C C 0.0033 0.0016 'International Tables Vol C Tables 4.2.6.8 and 6.1.1.4'
H H 0.0000 0.0000 'International Tables Vol C Tables 4.2.6.8 and 6.1.1.4'
Ir Ir -1.4442 7.9887 'International Tables Vol C Tables 4.2.6.8 and 6.1.1.4'
N N 0.0061 0.0033 'International Tables Vol C Tables 4.2.6.8 and 6.1.1.4'
O O 0.0106 0.0060 'International Tables Vol C Tables 4.2.6.8 and 6.1.1.4'

loop_
_geom_angle_atom_site_label_1
_geom_angle_atom_site_label_2
_geom_angle_atom_site_label_3
_geom_angle
_geom_angle_site_symmetry_1
_geom_angle_site_symmetry_3
C6 C1 C2 119.7(12) . .
C6 C1 N1 109.2(10) . .
N1 C1 C2 131.1(10) . .
C1 C2 H2 121.4 . .
C3 C2 C1 117.1(11) . .
C3 C2 H2 121.4 . .
C2 C3 H3 119.1 . .
C2 C3 C4 121.9(13) . .
C4 C3 H3 119.1 . .
C3 C4 H4 119.2 . .
C5 C4 C3 121.6(13) . .
C5 C4 H4 119.2 . .
C4 C5 H5 121.7 . .
C4 C5 C6 116.5(13) . .
C6 C5 H5 121.7 . .
C1 C6 C5 123.1(13) . .
C1 C6 N2 107.1(11) . .
N2 C6 C5 129.8(12) . .
N1 C7 C8 116.2(9) . .
N1 C7 N2 108.4(10) . .
N2 C7 C8 135.4(10) . .
C9 C8 C7 111.2(10) . .
C13 C8 C7 124.4(10) . .
C13 C8 C9 124.3(11) . .
C8 C9 C10 113.9(10) . .
C8 C9 Ir1 117.7(8) . .
C10 C9 Ir1 128.3(8) . .
C9 C10 H10 118.9 . .
C11 C10 C9 122.2(10) . .
C11 C10 H10 118.9 . .
C10 C11 C12 121.0(11) . .
C10 C11 O2 128.0(12) . .
O2 C11 C12 111.0(10) . .
C11 C12 C20 119.7(11) . .
C13 C12 C11 119.3(10) . .
C13 C12 C20 121.0(11) . .
C8 C13 C12 119.1(10) . .
C8 C13 H13 120.4 . .
C12 C13 H13 120.4 . .
C15 C14 N2 119.5(14) . .
C19 C14 C15 122.4(14) . .
C19 C14 N2 118.0(14) . .
C14 C15 H15 122.4 . .
C14 C15 C16 115.2(17) . .
C16 C15 H15 122.4 . .
C15 C16 H16 119.3 . .
C17 C16 C15 121.5(18) . .
C17 C16 H16 119.3 . .
C16 C17 H17 118.4 . .
C18 C17 C16 123.1(18) . .
C18 C17 H17 118.4 . .
C17 C18 H18 120.0 . .
C17 C18 C19 120(2) . .
C19 C18 H18 120.0 . .
C14 C19 C18 117.7(18) . .
C14 C19 H19 121.2 . .
C18 C19 H19 121.2 . .
N3 C20 C12 176(2) . .
H21A C21 H21B 109.5 . .
H21A C21 H21C 109.5 . .
H21B C21 H21C 109.5 . .
O2 C21 H21A 109.5 . .
O2 C21 H21B 109.5 . .
O2 C21 H21C 109.5 . .
C23 C22 C24 120.0(15) . .
O1 C22 C23 124.7(18) . .
O1 C22 C24 115.3(16) . .
C22 C23 C22 131(2) 6_556 .
C22 C23 H23 114.7 6_556 .
C22 C23 H23 114.7 . .
C22 C24 H24A 109.5 . .
C22 C24 H24B 109.5 . .
C22 C24 H24C 109.5 . .
H24A C24 H24B 109.5 . .
H24A C24 H24C 109.5 . .
H24B C24 H24C 109.5 . .
C9 Ir1 C9 91.0(8) . 6_556
C9 Ir1 N1 98.9(4) . 6_556
C9 Ir1 N1 98.9(4) 6_556 .
C9 Ir1 N1 79.7(4) 6_556 6_556
C9 Ir1 N1 79.7(4) . .
C9 Ir1 O1 90.4(4) 6_556 6_556
C9 Ir1 O1 176.0(4) . 6_556
C9 Ir1 O1 176.0(4) 6_556 .
C9 Ir1 O1 90.4(4) . .
N1 Ir1 N1 178.0(5) . 6_556
N1 Ir1 O1 96.3(4) . 6_556
N1 Ir1 O1 85.1(3) 6_556 6_556
N1 Ir1 O1 96.3(4) 6_556 .
N1 Ir1 O1 85.1(3) . .
O1 Ir1 O1 88.5(5) . 6_556
C1 N1 Ir1 137.6(8) . .
C7 N1 C1 107.8(8) . .
C7 N1 Ir1 113.9(7) . .
C6 N2 C14 125.4(10) . .
C7 N2 C6 107.6(9) . .
C7 N2 C14 126.9(10) . .
C22 O1 Ir1 125.7(12) . .
C11 O2 C21 115.7(10) . .

loop_
_geom_bond_atom_site_label_1
_geom_bond_atom_site_label_2
_geom_bond_distance
_geom_bond_site_symmetry_2
C1 C2 1.413(18) .
C1 C6 1.364(16) .
C1 N1 1.374(15) .
C2 H2 0.9500 .
C2 C3 1.373(17) .
C3 H3 0.9500 .
C3 C4 1.395(17) .
C4 H4 0.9500 .
C4 C5 1.36(2) .
C5 H5 0.9500 .
C5 C6 1.40(2) .
C6 N2 1.398(14) .
C7 C8 1.448(17) .
C7 N1 1.368(14) .
C7 N2 1.377(14) .
C8 C9 1.427(15) .
C8 C13 1.365(15) .
C9 C10 1.433(14) .
C9 Ir1 1.961(11) .
C10 H10 0.9500 .
C10 C11 1.356(16) .
C11 C12 1.406(17) .
C11 O2 1.357(14) .
C12 C13 1.386(16) .
C12 C20 1.431(17) .
C13 H13 0.9500 .
C14 C15 1.39(2) .
C14 C19 1.38(2) .
C14 N2 1.431(14) .
C15 H15 0.9500 .
C15 C16 1.42(2) .
C16 H16 0.9500 .
C16 C17 1.36(2) .
C17 H17 0.9500 .
C17 C18 1.27(3) .
C18 H18 0.9500 .
C18 C19 1.44(2) .
C19 H19 0.9500 .
C20 N3 1.151(17) .
C21 H21A 0.9800 .
C21 H21B 0.9800 .
C21 H21C 0.9800 .
C21 O2 1.480(15) .
C22 C23 1.40(2) .
C22 C24 1.50(2) .
C22 O1 1.264(17) .
C23 C22 1.40(2) 6_556
C23 H23 0.9500 .
C24 H24A 0.9800 .
C24 H24B 0.9800 .
C24 H24C 0.9800 .
Ir1 C9 1.961(11) 6_556
Ir1 N1 2.053(8) .
Ir1 N1 2.053(8) 6_556
Ir1 O1 2.131(8) .
Ir1 O1 2.131(8) 6_556

loop_
_geom_hbond_atom_site_label_D
_geom_hbond_atom_site_label_H
_geom_hbond_atom_site_label_A
_geom_hbond_distance_DH
_geom_hbond_distance_HA
_geom_hbond_distance_DA
_geom_hbond_angle_DHA
_geom_hbond_site_symmetry_A
C2 H2 O1 0.95 2.60 3.300(14) 130.6 6_556
C15 H15 N3 0.95 2.69 3.58(3) 155.6 8_556
C21 H21C N3 0.98 2.65 3.19(2) 114.8 7_554

loop_
_geom_torsion_atom_site_label_1
_geom_torsion_atom_site_label_2
_geom_torsion_atom_site_label_3
_geom_torsion_atom_site_label_4
_geom_torsion
_geom_torsion_site_symmetry_1
_geom_torsion_site_symmetry_2
_geom_torsion_site_symmetry_3
_geom_torsion_site_symmetry_4
C1 C2 C3 C4 -2(2) . . . .
C1 C6 N2 C7 -1.6(16) . . . .
C1 C6 N2 C14 173.2(13) . . . .
C2 C1 C6 C5 -1(2) . . . .
C2 C1 C6 N2 179.8(11) . . . .
C2 C1 N1 C7 -178.7(13) . . . .
C2 C1 N1 Ir1 12(2) . . . .
C2 C3 C4 C5 1(3) . . . .
C3 C4 C5 C6 1(3) . . . .
C4 C5 C6 C1 0(3) . . . .
C4 C5 C6 N2 178.3(15) . . . .
C5 C6 N2 C7 179.4(17) . . . .
C5 C6 N2 C14 -6(3) . . . .
C6 C1 C2 C3 2.5(18) . . . .
C6 C1 N1 C7 0.0(14) . . . .
C6 C1 N1 Ir1 -168.9(9) . . . .
C7 C8 C9 C10 -177.6(12) . . . .
C7 C8 C9 Ir1 3.8(16) . . . .
C7 C8 C13 C12 177.1(14) . . . .
C8 C7 N1 C1 176.9(12) . . . .
C8 C7 N1 Ir1 -11.3(14) . . . .
C8 C7 N2 C6 -175.7(16) . . . .
C8 C7 N2 C14 10(3) . . . .
C8 C9 C10 C11 -2(2) . . . .
C9 C8 C13 C12 0(2) . . . .
C9 C10 C11 C12 3(2) . . . .
C9 C10 C11 O2 -178.9(13) . . . .
C10 C11 C12 C13 -3(2) . . . .
C10 C11 C12 C20 174.5(16) . . . .
C10 C11 O2 C21 6(2) . . . .
C11 C12 C13 C8 2(2) . . . .
C12 C11 O2 C21 -176.2(14) . . . .
C13 C8 C9 C10 0(2) . . . .
C13 C8 C9 Ir1 -178.5(11) . . . .
C14 C15 C16 C17 4(3) . . . .
C15 C14 C19 C18 2(2) . . . .
C15 C14 N2 C6 76.1(19) . . . .
C15 C14 N2 C7 -110.1(17) . . . .
C15 C16 C17 C18 -5(3) . . . .
C16 C17 C18 C19 3(3) . . . .
C17 C18 C19 C14 -2(3) . . . .
C19 C14 C15 C16 -3(2) . . . .
C19 C14 N2 C6 -100.0(17) . . . .
C19 C14 N2 C7 73.7(19) . . . .
C20 C12 C13 C8 -176.0(15) . . . .
C23 C22 O1 Ir1 1.3(19) . . . .
C24 C22 C23 C22 179.2(15) . . . 6_556
C24 C22 O1 Ir1 -178.7(10) . . . .
Ir1 C9 C10 C11 176.9(12) . . . .
N1 C1 C2 C3 -179.0(12) . . . .
N1 C1 C6 C5 -179.9(15) . . . .
N1 C1 C6 N2 1.0(15) . . . .
N1 C7 C8 C9 5.2(17) . . . .
N1 C7 C8 C13 -172.6(13) . . . .
N1 C7 N2 C6 1.6(15) . . . .
N1 C7 N2 C14 -173.1(13) . . . .
N2 C7 C8 C9 -177.7(16) . . . .
N2 C7 C8 C13 5(3) . . . .
N2 C7 N1 C1 -1.0(14) . . . .
N2 C7 N1 Ir1 170.8(8) . . . .
N2 C14 C15 C16 -179.0(13) . . . .
N2 C14 C19 C18 177.7(14) . . . .
O1 C22 C23 C22 -0.7(11) . . . 6_556
O2 C11 C12 C13 178.4(13) . . . .
O2 C11 C12 C20 -4(2) . . . .
